data_4025185
loop_
_publ_author_name
'Haruyasu Asahara'
'Kohta Saito'
'Naohiko Ikuma'
'Takumi Oshima'

_publ_section_title
;
 Kinetic Evidence for Dihapto (\h2) \p-Aryl Participation in
 Acid-Catalyzed Ring Opening of Diarylhomobenzoquinone Epoxides
;
_journal_name_full 'Journal of Organic Chemistry'
_journal_page_first 733
_journal_page_last 740
_journal_paper_doi 10.1021/jo902179x
_journal_volume 75
_journal_year 2010
_chemical_formula_moiety 'C23 H22 O5 '
_chemical_formula_sum 'C23 H22 O5'
_chemical_formula_weight 378.42
_space_group_IT_number 7
_symmetry_cell_setting monoclinic
_symmetry_Int_Tables_number 7
_symmetry_space_group_name_Hall 'P -2yac'
_symmetry_space_group_name_H-M 'P 1 n 1'
_cell_angle_alpha 90.0000
_cell_angle_beta 110.3428(14)
_cell_angle_gamma 90.0000
_cell_formula_units_Z 2
_cell_length_a 8.9422(2)
_cell_length_b 10.7454(3)
_cell_length_c 10.7371(3)
_cell_measurement_reflns_used 7140
_cell_measurement_temperature 296.1
_cell_measurement_theta_max 71.5
_cell_measurement_theta_min 4.1
_cell_volume 967.35(4)
_computing_cell_refinement PROCESS-AUTO
_computing_data_collection PROCESS-AUTO
_computing_data_reduction CrystalStructure
_computing_publication_material 'CrystalStructure 3.8'
_computing_structure_refinement SHELXL
_computing_structure_solution SIR92
_diffrn_detector_area_resol_mean 10.00
_diffrn_measured_fraction_theta_full 0.957
_diffrn_measured_fraction_theta_max 0.957
_diffrn_measurement_device_type 'Rigaku RAXIS-RAPID'
_diffrn_measurement_method \w
_diffrn_radiation_type 'Cu K\a'
_diffrn_radiation_wavelength 1.54187
_diffrn_reflns_av_R_equivalents 0.036
_diffrn_reflns_limit_h_max 10
_diffrn_reflns_limit_h_min -10
_diffrn_reflns_limit_k_max 10
_diffrn_reflns_limit_k_min -12
_diffrn_reflns_limit_l_max 13
_diffrn_reflns_limit_l_min -13
_diffrn_reflns_number 8902
_diffrn_reflns_theta_full 71.62
_diffrn_reflns_theta_max 71.62
_exptl_absorpt_coefficient_mu 0.747
_exptl_absorpt_correction_T_max 0.928
_exptl_absorpt_correction_T_min 0.804
_exptl_absorpt_correction_type multi-scan
_exptl_absorpt_process_details
;
    Higashi, T. (1995). Program for Absorption Correction.
    Rigaku Corporation, Tokyo, Japan.
;
_exptl_crystal_colour unknown
_exptl_crystal_density_diffrn 1.299
_exptl_crystal_density_method 'not measured'
_exptl_crystal_description unknown
_exptl_crystal_F_000 400.00
_exptl_crystal_size_max 0.10
_exptl_crystal_size_mid 0.10
_exptl_crystal_size_min 0.10
_refine_diff_density_max 0.23
_refine_diff_density_min -0.28
_refine_ls_abs_structure_details 'Flack, H. D. (1983), Acta Cryst. A39, 876-881.  1501 Friedel Pairs'
_refine_ls_abs_structure_Flack 1.05(17)
_refine_ls_extinction_method none
_refine_ls_goodness_of_fit_ref 1.099
_refine_ls_hydrogen_treatment refall
_refine_ls_number_parameters 258
_refine_ls_number_reflns 3310
_refine_ls_R_factor_gt 0.0481
_refine_ls_shift/su_max 0.0010
_refine_ls_structure_factor_coef Fsqd
_refine_ls_weighting_details 'w = 1/[\s^2^(Fo^2^)+(0.0912P)^2^+0.0334P] where P=(Fo^2^+2Fc^2^)/3'
_refine_ls_weighting_scheme calc
_refine_ls_wR_factor_ref 0.1220
_reflns_number_gt 3214
_reflns_number_total 3310
_reflns_threshold_expression F^2^>2.0\s(F^2^)
_cod_data_source_file jo902179x_si_002.cif
_cod_data_source_block '_071112asa'
_cod_original_formula_sum 'C23 H22 O5 '
_cod_database_code 4025185

loop_
_symmetry_equiv_pos_site_id
_symmetry_equiv_pos_as_xyz
1 +X,+Y,+Z
2 1/2+X,-Y,1/2+Z

loop_
_atom_site_label
_atom_site_type_symbol
_atom_site_fract_x
_atom_site_fract_y
_atom_site_fract_z
_atom_site_U_iso_or_equiv
_atom_site_adp_type
_atom_site_occupancy
_atom_site_symmetry_multiplicity
_atom_site_calc_flag
_atom_site_refinement_flags
_atom_site_disorder_assembly
_atom_site_disorder_group
O(1) O 0.3264(2) -0.06178(17) 0.70158(15) 0.0668(4) Uani 1.00 1 d . . .
O(2) O 0.2126(2) 0.1988(2) 0.27030(18) 0.0802(5) Uani 1.00 1 d . . .
O(3) O 0.6075(2) 0.39808(17) 1.09856(14) 0.0635(4) Uani 1.00 1 d . . .
O(4) O -0.4885(2) 0.37638(18) 0.52084(19) 0.0687(4) Uani 1.00 1 d . . .
O(5) O 0.07730(18) 0.02522(12) 0.74729(13) 0.0463(3) Uani 1.00 1 d . . .
C(1) C 0.1735(2) 0.10569(17) 0.57589(16) 0.0388(3) Uani 1.00 1 d . . .
C(2) C 0.2690(2) -0.01104(19) 0.59281(19) 0.0463(4) Uani 1.00 1 d . . .
C(3) C 0.3026(2) -0.0655(2) 0.4779(2) 0.0529(4) Uani 1.00 1 d . . .
C(4) C 0.3706(3) -0.1943(2) 0.4965(3) 0.0704(6) Uani 1.00 1 d . . .
C(5) C 0.2748(2) 0.0042(2) 0.3696(2) 0.0631(6) Uani 1.00 1 d . . .
C(6) C 0.2149(2) 0.1304(2) 0.36265(18) 0.0560(5) Uani 1.00 1 d . . .
C(7) C 0.1535(2) 0.17754(19) 0.46795(18) 0.0444(4) Uani 1.00 1 d . . .
C(8) C 0.0811(3) 0.3036(2) 0.4392(2) 0.0620(5) Uani 1.00 1 d . . .
C(9) C 0.1183(2) 0.13873(16) 0.69410(16) 0.0375(3) Uani 1.00 1 d . . .
C(10) C 0.2520(2) 0.20727(16) 0.80257(16) 0.0381(3) Uani 1.00 1 d . . .
C(11) C 0.2639(2) 0.19425(19) 0.93458(18) 0.0449(4) Uani 1.00 1 d . . .
C(12) C 0.3802(2) 0.2558(2) 1.03595(18) 0.0497(4) Uani 1.00 1 d . . .
C(13) C 0.4868(2) 0.33267(19) 1.00646(19) 0.0477(4) Uani 1.00 1 d . . .
C(14) C 0.4772(2) 0.3474(2) 0.8761(2) 0.0564(5) Uani 1.00 1 d . . .
C(15) C 0.3613(2) 0.2838(2) 0.77497(18) 0.0500(4) Uani 1.00 1 d . . .
C(16) C 0.6388(3) 0.3716(2) 1.2346(2) 0.0665(6) Uani 1.00 1 d . . .
C(17) C -0.0407(2) 0.20944(16) 0.64954(16) 0.0384(3) Uani 1.00 1 d . . .
C(18) C -0.0579(2) 0.32754(17) 0.69295(18) 0.0440(3) Uani 1.00 1 d . . .
C(19) C -0.2050(2) 0.38765(19) 0.65183(19) 0.0500(4) Uani 1.00 1 d . . .
C(20) C -0.3380(2) 0.3271(2) 0.5678(2) 0.0501(4) Uani 1.00 1 d . . .
C(21) C -0.3227(2) 0.2074(2) 0.5246(2) 0.0529(4) Uani 1.00 1 d . . .
C(22) C -0.1760(2) 0.14976(18) 0.56477(19) 0.0469(4) Uani 1.00 1 d . . .
C(23) C -0.5079(3) 0.5043(2) 0.5471(3) 0.0767(7) Uani 1.00 1 d . . .
H(1) H 0.3339 -0.2390 0.5577 0.084 Uiso 1.00 1 c R . .
H(2) H 0.4849 -0.1898 0.5310 0.084 Uiso 1.00 1 c R . .
H(3) H 0.3366 -0.2368 0.4126 0.084 Uiso 1.00 1 c R . .
H(4) H 0.2943 -0.0288 0.2967 0.076 Uiso 1.00 1 c R . .
H(5) H 0.1293 0.3489 0.3859 0.074 Uiso 1.00 1 c R . .
H(6) H 0.0989 0.3472 0.5212 0.074 Uiso 1.00 1 c R . .
H(7) H -0.0314 0.2960 0.3921 0.074 Uiso 1.00 1 c R . .
H(8) H 0.1921 0.1430 0.9552 0.054 Uiso 1.00 1 c R . .
H(9) H 0.3864 0.2453 1.1236 0.060 Uiso 1.00 1 c R . .
H(10) H 0.5482 0.3998 0.8559 0.068 Uiso 1.00 1 c R . .
H(11) H 0.3573 0.2927 0.6877 0.060 Uiso 1.00 1 c R . .
H(12) H 0.6140 0.2860 1.2443 0.080 Uiso 1.00 1 c R . .
H(13) H 0.5742 0.4242 1.2676 0.080 Uiso 1.00 1 c R . .
H(14) H 0.7494 0.3866 1.2841 0.080 Uiso 1.00 1 c R . .
H(15) H 0.0309 0.3680 0.7511 0.053 Uiso 1.00 1 c R . .
H(16) H -0.2137 0.4680 0.6808 0.060 Uiso 1.00 1 c R . .
H(17) H -0.4120 0.1660 0.4683 0.063 Uiso 1.00 1 c R . .
H(18) H -0.1672 0.0698 0.5349 0.056 Uiso 1.00 1 c R . .
H(19) H -0.5255 0.5117 0.6300 0.092 Uiso 1.00 1 c R . .
H(20) H -0.5977 0.5378 0.4769 0.092 Uiso 1.00 1 c R . .
H(21) H -0.4134 0.5495 0.5519 0.092 Uiso 1.00 1 c R . .
H(22) H 0.160(3) -0.023(3) 0.769(3) 0.076(8) Uiso 1.00 1 c . . .

loop_
_atom_site_aniso_label
_atom_site_aniso_U_11
_atom_site_aniso_U_22
_atom_site_aniso_U_33
_atom_site_aniso_U_12
_atom_site_aniso_U_13
_atom_site_aniso_U_23
O(1) 0.0809(12) 0.0695(10) 0.0552(8) 0.0328(8) 0.0302(8) 0.0117(7)
O(2) 0.0815(13) 0.1187(15) 0.0528(8) 0.0059(11) 0.0392(9) 0.0196(9)
O(3) 0.0645(10) 0.0681(9) 0.0468(7) -0.0097(7) 0.0053(6) -0.0029(6)
O(4) 0.0478(10) 0.0741(11) 0.0823(11) 0.0159(7) 0.0201(8) 0.0084(8)
O(5) 0.0545(8) 0.0396(6) 0.0531(6) -0.0001(5) 0.0293(6) 0.0066(5)
C(1) 0.0384(9) 0.0448(8) 0.0373(7) -0.0000(6) 0.0185(7) -0.0022(6)
C(2) 0.0463(10) 0.0512(9) 0.0464(9) 0.0017(7) 0.0223(8) -0.0033(7)
C(3) 0.0468(11) 0.0591(12) 0.0609(11) -0.0009(8) 0.0289(9) -0.0158(8)
C(4) 0.0736(17) 0.0655(14) 0.0836(16) 0.0072(12) 0.0419(14) -0.0193(11)
C(5) 0.0568(13) 0.0922(17) 0.0476(10) -0.0027(11) 0.0275(10) -0.0168(10)
C(6) 0.0454(11) 0.0910(15) 0.0358(8) -0.0038(10) 0.0195(8) -0.0002(9)
C(7) 0.0418(10) 0.0556(10) 0.0393(8) -0.0016(7) 0.0186(7) 0.0016(7)
C(8) 0.0690(15) 0.0653(13) 0.0558(12) 0.0080(10) 0.0268(11) 0.0201(9)
C(9) 0.0428(9) 0.0376(7) 0.0383(7) 0.0008(6) 0.0218(7) 0.0027(6)
C(10) 0.0394(9) 0.0426(8) 0.0360(8) 0.0054(6) 0.0176(7) 0.0045(5)
C(11) 0.0464(11) 0.0515(9) 0.0427(8) 0.0029(7) 0.0228(8) 0.0069(7)
C(12) 0.0556(11) 0.0601(11) 0.0342(7) 0.0044(9) 0.0167(7) 0.0030(7)
C(13) 0.0471(11) 0.0499(9) 0.0419(8) 0.0021(8) 0.0100(7) -0.0005(7)
C(14) 0.0564(13) 0.0647(12) 0.0464(10) -0.0141(9) 0.0156(9) 0.0062(8)
C(15) 0.0524(12) 0.0624(11) 0.0358(8) -0.0106(8) 0.0162(8) 0.0031(7)
C(16) 0.0753(17) 0.0648(12) 0.0447(9) 0.0090(11) 0.0023(10) -0.0027(9)
C(17) 0.0411(9) 0.0407(8) 0.0382(7) -0.0007(6) 0.0200(7) 0.0015(6)
C(18) 0.0409(10) 0.0454(9) 0.0454(8) 0.0002(7) 0.0147(7) -0.0030(7)
C(19) 0.0542(12) 0.0447(9) 0.0561(10) 0.0074(8) 0.0253(9) -0.0002(7)
C(20) 0.0436(11) 0.0587(10) 0.0527(10) 0.0074(8) 0.0225(8) 0.0097(8)
C(21) 0.0437(11) 0.0573(11) 0.0546(10) -0.0064(8) 0.0133(8) -0.0020(8)
C(22) 0.0500(11) 0.0422(8) 0.0512(9) -0.0048(7) 0.0210(8) -0.0067(7)
C(23) 0.0672(16) 0.0724(16) 0.0954(19) 0.0287(13) 0.0344(14) 0.0223(13)

loop_
_atom_type_symbol
_atom_type_description
_atom_type_scat_dispersion_real
_atom_type_scat_dispersion_imag
_atom_type_scat_source
C C 0.018 0.009
;
International Tables for Crystallography
(1992, Vol. C, Tables 4.2.6.8 and 6.1.1.4)
;
H H 0.000 0.000
;
International Tables for Crystallography
(1992, Vol. C, Table 6.1.1.4)
;
O O 0.049 0.032
;
International Tables for Crystallography
(1992, Vol. C, Tables 4.2.6.8 and 6.1.1.4)
;

loop_
_geom_angle_atom_site_label_1
_geom_angle_atom_site_label_2
_geom_angle_atom_site_label_3
_geom_angle
_geom_angle_publ_flag
_geom_angle_site_symmetry_1
_geom_angle_site_symmetry_2
_geom_angle_site_symmetry_3
C(13) O(3) C(16) 117.6(2) yes . . .
C(20) O(4) C(23) 118.14(19) yes . . .
C(2) C(1) C(7) 118.94(19) yes . . .
C(2) C(1) C(9) 115.04(15) yes . . .
C(7) C(1) C(9) 125.78(17) yes . . .
O(1) C(2) C(1) 121.4(2) yes . . .
O(1) C(2) C(3) 118.42(19) yes . . .
C(1) C(2) C(3) 120.11(16) yes . . .
C(2) C(3) C(4) 116.3(2) yes . . .
C(2) C(3) C(5) 118.2(2) yes . . .
C(4) C(3) C(5) 125.4(2) yes . . .
C(3) C(5) C(6) 121.6(2) yes . . .
O(2) C(6) C(5) 120.2(2) yes . . .
O(2) C(6) C(7) 119.8(2) yes . . .
C(5) C(6) C(7) 120.0(2) yes . . .
C(1) C(7) C(6) 118.51(18) yes . . .
C(1) C(7) C(8) 128.1(2) yes . . .
C(6) C(7) C(8) 113.39(19) yes . . .
O(5) C(9) C(1) 109.00(14) yes . . .
O(5) C(9) C(10) 110.00(12) yes . . .
O(5) C(9) C(17) 101.91(15) yes . . .
C(1) C(9) C(10) 110.13(16) yes . . .
C(1) C(9) C(17) 112.41(12) yes . . .
C(10) C(9) C(17) 113.04(14) yes . . .
C(9) C(10) C(11) 119.22(17) yes . . .
C(9) C(10) C(15) 122.90(16) yes . . .
C(11) C(10) C(15) 117.87(15) yes . . .
C(10) C(11) C(12) 121.6(2) yes . . .
C(11) C(12) C(13) 119.73(19) yes . . .
O(3) C(13) C(12) 124.95(18) yes . . .
O(3) C(13) C(14) 115.2(2) yes . . .
C(12) C(13) C(14) 119.80(18) yes . . .
C(13) C(14) C(15) 120.1(2) yes . . .
C(10) C(15) C(14) 120.90(19) yes . . .
C(9) C(17) C(18) 123.43(14) yes . . .
C(9) C(17) C(22) 118.44(15) yes . . .
C(18) C(17) C(22) 118.08(17) yes . . .
C(17) C(18) C(19) 121.62(16) yes . . .
C(18) C(19) C(20) 119.54(19) yes . . .
O(4) C(20) C(19) 124.9(2) yes . . .
O(4) C(20) C(21) 115.67(18) yes . . .
C(19) C(20) C(21) 119.5(2) yes . . .
C(20) C(21) C(22) 120.33(18) yes . . .
C(17) C(22) C(21) 120.96(18) yes . . .
C(9) O(5) H(22) 108(2) no . . .
C(3) C(4) H(1) 109.5(3) no . . .
C(3) C(4) H(2) 109.5(2) no . . .
C(3) C(4) H(3) 109.5(2) no . . .
H(1) C(4) H(2) 109.5(2) no . . .
H(1) C(4) H(3) 109.5(2) no . . .
H(2) C(4) H(3) 109.5(3) no . . .
C(3) C(5) H(4) 119.2(2) no . . .
C(6) C(5) H(4) 119.2(2) no . . .
C(7) C(8) H(5) 109.5(2) no . . .
C(7) C(8) H(6) 109.48(19) no . . .
C(7) C(8) H(7) 109.5(2) no . . .
H(5) C(8) H(6) 109.5(2) no . . .
H(5) C(8) H(7) 109.5(2) no . . .
H(6) C(8) H(7) 109.5(3) no . . .
C(10) C(11) H(8) 119.21(16) no . . .
C(12) C(11) H(8) 119.2(2) no . . .
C(11) C(12) H(9) 120.1(2) no . . .
C(13) C(12) H(9) 120.13(18) no . . .
C(13) C(14) H(10) 119.95(19) no . . .
C(15) C(14) H(10) 120.0(2) no . . .
C(10) C(15) H(11) 119.55(18) no . . .
C(14) C(15) H(11) 119.5(2) no . . .
O(3) C(16) H(12) 109.5(2) no . . .
O(3) C(16) H(13) 109.5(2) no . . .
O(3) C(16) H(14) 109.5(2) no . . .
H(12) C(16) H(13) 109.5(3) no . . .
H(12) C(16) H(14) 109.5(2) no . . .
H(13) C(16) H(14) 109.5(2) no . . .
C(17) C(18) H(15) 119.19(18) no . . .
C(19) C(18) H(15) 119.19(18) no . . .
C(18) C(19) H(16) 120.23(19) no . . .
C(20) C(19) H(16) 120.2(2) no . . .
C(20) C(21) H(17) 119.8(2) no . . .
C(22) C(21) H(17) 119.8(2) no . . .
C(17) C(22) H(18) 119.5(2) no . . .
C(21) C(22) H(18) 119.52(19) no . . .
O(4) C(23) H(19) 109.5(2) no . . .
O(4) C(23) H(20) 109.5(2) no . . .
O(4) C(23) H(21) 109.5(3) no . . .
H(19) C(23) H(20) 109.5(3) no . . .
H(19) C(23) H(21) 109.5(2) no . . .
H(20) C(23) H(21) 109.5(3) no . . .

loop_
_geom_bond_atom_site_label_1
_geom_bond_atom_site_label_2
_geom_bond_distance
_geom_bond_publ_flag
_geom_bond_site_symmetry_1
_geom_bond_site_symmetry_2
O(1) C(2) 1.228(2) yes . .
O(2) C(6) 1.229(3) yes . .
O(3) C(13) 1.376(2) yes . .
O(3) C(16) 1.417(2) yes . .
O(4) C(20) 1.368(2) yes . .
O(4) C(23) 1.425(3) yes . .
O(5) C(9) 1.447(2) yes . .
C(1) C(2) 1.493(2) yes . .
C(1) C(7) 1.352(2) yes . .
C(1) C(9) 1.554(2) yes . .
C(2) C(3) 1.487(3) yes . .
C(3) C(4) 1.497(3) yes . .
C(3) C(5) 1.332(3) yes . .
C(5) C(6) 1.450(3) yes . .
C(6) C(7) 1.506(3) yes . .
C(7) C(8) 1.486(3) yes . .
C(9) C(10) 1.536(2) yes . .
C(9) C(17) 1.534(2) yes . .
C(10) C(11) 1.391(2) yes . .
C(10) C(15) 1.386(3) yes . .
C(11) C(12) 1.384(2) yes . .
C(12) C(13) 1.379(3) yes . .
C(13) C(14) 1.382(3) yes . .
C(14) C(15) 1.392(2) yes . .
C(17) C(18) 1.379(2) yes . .
C(17) C(22) 1.392(2) yes . .
C(18) C(19) 1.392(2) yes . .
C(19) C(20) 1.380(2) yes . .
C(20) C(21) 1.390(3) yes . .
C(21) C(22) 1.378(3) yes . .
O(5) H(22) 0.87(3) no . .
C(4) H(1) 0.960(3) no . .
C(4) H(2) 0.960(3) no . .
C(4) H(3) 0.960(3) no . .
C(5) H(4) 0.930(2) no . .
C(8) H(5) 0.960(2) no . .
C(8) H(6) 0.960(2) no . .
C(8) H(7) 0.960(2) no . .
C(11) H(8) 0.930(2) no . .
C(12) H(9) 0.930(2) no . .
C(14) H(10) 0.930(2) no . .
C(15) H(11) 0.930(2) no . .
C(16) H(12) 0.960(2) no . .
C(16) H(13) 0.960(3) no . .
C(16) H(14) 0.960(2) no . .
C(18) H(15) 0.9301(16) no . .
C(19) H(16) 0.930(2) no . .
C(21) H(17) 0.930(2) no . .
C(22) H(18) 0.930(2) no . .
C(23) H(19) 0.960(3) no . .
C(23) H(20) 0.960(2) no . .
C(23) H(21) 0.960(3) no . .

loop_
_geom_contact_atom_site_label_1
_geom_contact_atom_site_label_2
_geom_contact_distance
_geom_contact_publ_flag
_geom_contact_site_symmetry_1
_geom_contact_site_symmetry_2
O(1) O(2) 3.587(3) ? . 2_555
O(1) O(5) 2.615(2) ? . .
O(1) C(1) 2.376(2) ? . .
O(1) C(3) 2.336(2) ? . .
O(1) C(4) 2.764(3) ? . .
O(1) C(5) 3.504(2) ? . .
O(1) C(6) 3.380(2) ? . 2_555
O(1) C(7) 3.550(2) ? . .
O(1) C(7) 3.531(2) ? . 2_555
O(1) C(9) 2.830(2) ? . .
O(1) C(10) 3.237(2) ? . .
O(2) O(1) 3.587(3) ? . 2_454
O(2) C(1) 3.562(2) ? . .
O(2) C(3) 3.526(3) ? . .
O(2) C(4) 3.427(3) ? . 2_454
O(2) C(5) 2.325(3) ? . .
O(2) C(7) 2.369(3) ? . .
O(2) C(8) 2.724(3) ? . .
O(2) C(12) 3.402(3) ? . 1_554
O(3) C(12) 2.443(2) ? . .
O(3) C(14) 2.329(2) ? . .
O(3) C(18) 3.598(2) ? . 2_565
O(4) C(15) 3.576(3) ? . 1_455
O(4) C(19) 2.437(2) ? . .
O(4) C(21) 2.335(3) ? . .
O(5) O(1) 2.615(2) ? . .
O(5) C(1) 2.444(2) ? . .
O(5) C(2) 2.796(3) ? . .
O(5) C(5) 3.408(3) ? . 2_455
O(5) C(10) 2.444(2) ? . .
O(5) C(11) 2.792(2) ? . .
O(5) C(17) 2.316(2) ? . .
O(5) C(18) 3.445(2) ? . .
O(5) C(22) 2.771(2) ? . .
C(1) O(1) 2.376(2) ? . .
C(1) O(2) 3.562(2) ? . .
C(1) O(5) 2.444(2) ? . .
C(1) C(3) 2.582(3) ? . .
C(1) C(5) 2.883(3) ? . .
C(1) C(6) 2.457(2) ? . .
C(1) C(8) 2.552(2) ? . .
C(1) C(10) 2.534(2) ? . .
C(1) C(15) 2.925(2) ? . .
C(1) C(17) 2.567(2) ? . .
C(1) C(22) 3.122(3) ? . .
C(2) O(5) 2.796(3) ? . .
C(2) C(4) 2.535(3) ? . .
C(2) C(5) 2.420(3) ? . .
C(2) C(6) 2.796(2) ? . .
C(2) C(7) 2.451(2) ? . .
C(2) C(9) 2.571(3) ? . .
C(2) C(10) 3.292(2) ? . .
C(3) O(1) 2.336(2) ? . .
C(3) O(2) 3.526(3) ? . .
C(3) C(1) 2.582(3) ? . .
C(3) C(6) 2.429(3) ? . .
C(3) C(7) 2.917(3) ? . .
C(4) O(1) 2.764(3) ? . .
C(4) O(2) 3.427(3) ? . 2_555
C(4) C(2) 2.535(3) ? . .
C(4) C(5) 2.515(3) ? . .
C(4) C(23) 3.400(4) ? . 1_645
C(5) O(1) 3.504(2) ? . .
C(5) O(2) 2.325(3) ? . .
C(5) O(5) 3.408(3) ? . 2_554
C(5) C(1) 2.883(3) ? . .
C(5) C(2) 2.420(3) ? . .
C(5) C(4) 2.515(3) ? . .
C(5) C(7) 2.561(3) ? . .
C(6) O(1) 3.380(2) ? . 2_454
C(6) C(1) 2.457(2) ? . .
C(6) C(2) 2.796(2) ? . .
C(6) C(3) 2.429(3) ? . .
C(6) C(8) 2.501(3) ? . .
C(7) O(1) 3.550(2) ? . .
C(7) O(1) 3.531(2) ? . 2_454
C(7) O(2) 2.369(3) ? . .
C(7) C(2) 2.451(2) ? . .
C(7) C(3) 2.917(3) ? . .
C(7) C(5) 2.561(3) ? . .
C(7) C(9) 2.589(2) ? . .
C(7) C(10) 3.404(2) ? . .
C(7) C(15) 3.371(2) ? . .
C(7) C(17) 3.047(3) ? . .
C(7) C(22) 3.461(3) ? . .
C(8) O(2) 2.724(3) ? . .
C(8) C(1) 2.552(2) ? . .
C(8) C(6) 2.501(3) ? . .
C(8) C(9) 3.179(3) ? . .
C(8) C(17) 3.003(3) ? . .
C(8) C(18) 3.375(3) ? . .
C(8) C(22) 3.463(3) ? . .
C(9) O(1) 2.830(2) ? . .
C(9) C(2) 2.571(3) ? . .
C(9) C(7) 2.589(2) ? . .
C(9) C(8) 3.179(3) ? . .
C(9) C(11) 2.526(2) ? . .
C(9) C(15) 2.568(2) ? . .
C(9) C(18) 2.566(2) ? . .
C(9) C(22) 2.515(2) ? . .
C(10) O(1) 3.237(2) ? . .
C(10) O(5) 2.444(2) ? . .
C(10) C(1) 2.534(2) ? . .
C(10) C(2) 3.292(2) ? . .
C(10) C(7) 3.404(2) ? . .
C(10) C(12) 2.422(2) ? . .
C(10) C(13) 2.797(2) ? . .
C(10) C(14) 2.417(2) ? . .
C(10) C(17) 2.561(2) ? . .
C(10) C(18) 2.910(2) ? . .
C(11) O(5) 2.792(2) ? . .
C(11) C(9) 2.526(2) ? . .
C(11) C(13) 2.390(2) ? . .
C(11) C(14) 2.752(3) ? . .
C(11) C(15) 2.379(3) ? . .
C(11) C(17) 3.319(2) ? . .
C(11) C(18) 3.446(2) ? . .
C(12) O(2) 3.402(3) ? . 1_556
C(12) O(3) 2.443(2) ? . .
C(12) C(10) 2.422(2) ? . .
C(12) C(14) 2.388(3) ? . .
C(12) C(15) 2.765(2) ? . .
C(12) C(16) 2.831(3) ? . .
C(13) C(10) 2.797(2) ? . .
C(13) C(11) 2.390(2) ? . .
C(13) C(15) 2.403(2) ? . .
C(13) C(16) 2.389(2) ? . .
C(14) O(3) 2.329(2) ? . .
C(14) C(10) 2.417(2) ? . .
C(14) C(11) 2.752(3) ? . .
C(14) C(12) 2.388(3) ? . .
C(15) O(4) 3.576(3) ? . 1_655
C(15) C(1) 2.925(2) ? . .
C(15) C(7) 3.371(2) ? . .
C(15) C(9) 2.568(2) ? . .
C(15) C(11) 2.379(3) ? . .
C(15) C(12) 2.765(2) ? . .
C(15) C(13) 2.403(2) ? . .
C(15) C(17) 3.465(2) ? . .
C(15) C(18) 3.572(3) ? . .
C(16) C(12) 2.831(3) ? . .
C(16) C(13) 2.389(2) ? . .
C(16) C(20) 3.543(3) ? . 1_656
C(16) C(21) 3.490(3) ? . 1_656
C(17) O(5) 2.316(2) ? . .
C(17) C(1) 2.567(2) ? . .
C(17) C(7) 3.047(3) ? . .
C(17) C(8) 3.003(3) ? . .
C(17) C(10) 2.561(2) ? . .
C(17) C(11) 3.319(2) ? . .
C(17) C(15) 3.465(2) ? . .
C(17) C(19) 2.419(2) ? . .
C(17) C(20) 2.796(2) ? . .
C(17) C(21) 2.410(2) ? . .
C(18) O(3) 3.598(2) ? . 2_464
C(18) O(5) 3.445(2) ? . .
C(18) C(8) 3.375(3) ? . .
C(18) C(9) 2.566(2) ? . .
C(18) C(10) 2.910(2) ? . .
C(18) C(11) 3.446(2) ? . .
C(18) C(15) 3.572(3) ? . .
C(18) C(20) 2.396(2) ? . .
C(18) C(21) 2.750(2) ? . .
C(18) C(22) 2.377(2) ? . .
C(19) O(4) 2.437(2) ? . .
C(19) C(17) 2.419(2) ? . .
C(19) C(21) 2.393(2) ? . .
C(19) C(22) 2.765(2) ? . .
C(19) C(23) 2.837(3) ? . .
C(20) C(16) 3.543(3) ? . 1_454
C(20) C(17) 2.796(2) ? . .
C(20) C(18) 2.396(2) ? . .
C(20) C(22) 2.401(3) ? . .
C(20) C(23) 2.397(3) ? . .
C(21) O(4) 2.335(3) ? . .
C(21) C(16) 3.490(3) ? . 1_454
C(21) C(17) 2.410(2) ? . .
C(21) C(18) 2.750(2) ? . .
C(21) C(19) 2.393(2) ? . .
C(22) O(5) 2.771(2) ? . .
C(22) C(1) 3.122(3) ? . .
C(22) C(7) 3.461(3) ? . .
C(22) C(8) 3.463(3) ? . .
C(22) C(9) 2.515(2) ? . .
C(22) C(18) 2.377(2) ? . .
C(22) C(19) 2.765(2) ? . .
C(22) C(20) 2.401(3) ? . .
C(23) C(4) 3.400(4) ? . 1_465
C(23) C(19) 2.837(3) ? . .
C(23) C(20) 2.397(3) ? . .
O(1) H(1) 2.4671(18) ? . .
O(1) H(2) 3.010(2) ? . .
O(1) H(7) 3.2139(16) ? . 2_555
O(1) H(12) 3.1981(19) ? . 2_454
O(1) H(18) 3.5601(17) ? . 2_555
O(1) H(22) 1.92(3) ? . .
O(2) H(1) 3.3896(18) ? . 2_454
O(2) H(2) 2.6682(16) ? . 2_454
O(2) H(4) 2.540(2) ? . .
O(2) H(5) 2.311(2) ? . .
O(2) H(6) 3.569(2) ? . .
O(2) H(7) 3.089(2) ? . .
O(2) H(8) 3.377(2) ? . 1_554
O(2) H(9) 2.617(2) ? . 1_554
O(2) H(17) 3.3094(18) ? . 1_655
O(2) H(21) 3.500(2) ? . 2_564
O(3) H(1) 2.7983(19) ? . 2_555
O(3) H(5) 3.5985(17) ? . 2_565
O(3) H(6) 2.8538(18) ? . 2_565
O(3) H(9) 2.6538(19) ? . .
O(3) H(10) 2.4723(15) ? . .
O(3) H(12) 1.9591(17) ? . .
O(3) H(13) 1.9590(17) ? . .
O(3) H(14) 1.9590(13) ? . .
O(3) H(15) 3.2013(18) ? . 2_565
O(3) H(16) 3.586(2) ? . 2_565
O(3) H(19) 3.3250(19) ? . 2_665
O(3) H(20) 3.395(2) ? . 2_665
O(4) H(5) 3.2291(17) ? . 1_455
O(4) H(10) 3.506(2) ? . 1_455
O(4) H(11) 2.764(2) ? . 1_455
O(4) H(12) 3.534(2) ? . 1_454
O(4) H(13) 3.005(2) ? . 1_454
O(4) H(16) 2.6503(16) ? . .
O(4) H(17) 2.4827(19) ? . .
O(4) H(19) 1.966(2) ? . .
O(4) H(20) 1.9661(18) ? . .
O(4) H(21) 1.9661(19) ? . .
O(5) H(4) 2.7603(17) ? . 2_455
O(5) H(8) 2.4589(12) ? . .
O(5) H(9) 3.3991(12) ? . 2_454
O(5) H(12) 3.3616(12) ? . 2_454
O(5) H(17) 3.1151(14) ? . 2_555
O(5) H(18) 2.5973(12) ? . .
O(5) H(18) 3.3001(12) ? . 2_555
C(1) H(5) 3.2538(17) ? . .
C(1) H(6) 2.6928(18) ? . .
C(1) H(7) 2.9869(16) ? . .
C(1) H(11) 2.6095(17) ? . .
C(1) H(18) 2.9481(18) ? . .
C(1) H(22) 2.54(3) ? . .
C(2) H(1) 2.575(2) ? . .
C(2) H(2) 2.958(2) ? . .
C(2) H(3) 3.288(2) ? . .
C(2) H(4) 3.271(2) ? . .
C(2) H(11) 3.429(2) ? . .
C(2) H(22) 2.42(4) ? . .
C(3) H(1) 2.030(2) ? . .
C(3) H(2) 2.030(2) ? . .
C(3) H(3) 2.030(2) ? . .
C(3) H(4) 1.961(2) ? . .
C(3) H(17) 3.591(2) ? . 1_655
C(4) H(4) 2.685(3) ? . .
C(4) H(8) 3.106(3) ? . 2_554
C(4) H(10) 3.527(2) ? . 2_454
C(4) H(19) 3.461(2) ? . 1_645
C(4) H(20) 2.907(2) ? . 1_645
C(4) H(21) 3.296(2) ? . 1_645
C(5) H(1) 3.232(2) ? . .
C(5) H(2) 2.935(2) ? . .
C(5) H(3) 2.655(2) ? . .
C(5) H(17) 3.151(2) ? . 1_655
C(6) H(2) 3.4967(17) ? . 2_454
C(6) H(4) 2.069(2) ? . .
C(6) H(5) 2.509(2) ? . .
C(6) H(6) 3.260(2) ? . .
C(6) H(7) 2.933(2) ? . .
C(6) H(17) 3.152(2) ? . 1_655
C(7) H(4) 3.390(2) ? . .
C(7) H(5) 2.020(2) ? . .
C(7) H(6) 2.020(2) ? . .
C(7) H(7) 2.0204(19) ? . .
C(7) H(11) 2.7258(17) ? . .
C(7) H(18) 3.393(2) ? . .
C(8) H(10) 3.296(2) ? . 2_464
C(8) H(11) 2.940(2) ? . .
C(8) H(14) 2.989(2) ? . 1_454
C(8) H(15) 3.597(2) ? . .
C(9) H(6) 2.8758(17) ? . .
C(9) H(7) 3.4853(16) ? . .
C(9) H(8) 2.6482(16) ? . .
C(9) H(11) 2.7225(19) ? . .
C(9) H(15) 2.7185(18) ? . .
C(9) H(18) 2.6372(16) ? . .
C(9) H(22) 1.90(3) ? . .
C(10) H(6) 3.2229(15) ? . .
C(10) H(8) 2.0154(19) ? . .
C(10) H(9) 3.2576(16) ? . .
C(10) H(10) 3.2519(17) ? . .
C(10) H(11) 2.015(2) ? . .
C(10) H(15) 2.5376(17) ? . .
C(10) H(22) 2.60(3) ? . .
C(11) H(2) 3.015(2) ? . 2_455
C(11) H(9) 2.0185(17) ? . .
C(11) H(11) 3.222(2) ? . .
C(11) H(15) 2.9760(18) ? . .
C(11) H(18) 3.021(2) ? . 2_555
C(11) H(22) 2.89(3) ? . .
C(12) H(2) 3.587(2) ? . 2_455
C(12) H(8) 2.009(2) ? . .
C(12) H(10) 3.227(2) ? . .
C(12) H(12) 2.4959(17) ? . .
C(12) H(13) 3.0777(18) ? . .
C(12) H(16) 3.583(2) ? . 2_565
C(12) H(18) 3.524(2) ? . 2_555
C(12) H(21) 3.408(2) ? . 2_565
C(13) H(1) 3.124(2) ? . 2_555
C(13) H(6) 3.571(2) ? . 2_565
C(13) H(8) 3.224(2) ? . .
C(13) H(9) 2.013(2) ? . .
C(13) H(10) 2.014(2) ? . .
C(13) H(11) 3.2379(19) ? . .
C(13) H(12) 2.4590(18) ? . .
C(13) H(13) 2.8139(19) ? . .
C(13) H(14) 3.1420(17) ? . .
C(14) H(1) 3.318(2) ? . 2_555
C(14) H(3) 3.320(2) ? . 2_555
C(14) H(5) 3.523(2) ? . 2_565
C(14) H(9) 3.229(2) ? . .
C(14) H(11) 2.0194(19) ? . .
C(14) H(14) 3.449(2) ? . 2_464
C(14) H(19) 3.171(2) ? . 1_655
C(15) H(6) 2.9920(17) ? . .
C(15) H(8) 3.219(2) ? . .
C(15) H(10) 2.023(2) ? . .
C(15) H(15) 3.015(2) ? . .
C(15) H(19) 3.246(2) ? . 1_655
C(16) H(1) 3.314(3) ? . 2_555
C(16) H(7) 2.958(2) ? . 1_656
C(16) H(9) 2.547(2) ? . .
C(16) H(15) 2.985(2) ? . 2_565
C(16) H(16) 3.460(3) ? . 2_565
C(16) H(17) 3.489(2) ? . 1_656
C(17) H(3) 3.379(2) ? . 2_455
C(17) H(4) 3.1720(19) ? . 2_455
C(17) H(6) 2.6157(19) ? . .
C(17) H(7) 2.9451(18) ? . .
C(17) H(8) 3.2962(14) ? . .
C(17) H(11) 3.5519(19) ? . .
C(17) H(15) 2.0045(16) ? . .
C(17) H(16) 3.2536(18) ? . .
C(17) H(17) 3.2463(16) ? . .
C(17) H(18) 2.0197(16) ? . .
C(17) H(22) 3.09(3) ? . .
C(18) H(3) 2.991(2) ? . 2_455
C(18) H(6) 2.685(2) ? . .
C(18) H(7) 3.338(2) ? . .
C(18) H(8) 3.5334(16) ? . .
C(18) H(13) 2.9146(18) ? . 2_464
C(18) H(16) 2.0268(19) ? . .
C(18) H(18) 3.2175(17) ? . .
C(18) H(20) 3.503(2) ? . 2_565
C(19) H(3) 3.143(2) ? . 2_455
C(19) H(6) 3.492(2) ? . .
C(19) H(13) 3.116(2) ? . 2_464
C(19) H(15) 2.017(2) ? . .
C(19) H(17) 3.2318(19) ? . .
C(19) H(19) 3.095(2) ? . .
C(19) H(20) 3.3792(19) ? . 2_565
C(19) H(21) 2.501(2) ? . .
C(20) H(11) 3.415(2) ? . 1_455
C(20) H(12) 3.377(2) ? . 1_454
C(20) H(13) 3.214(2) ? . 1_454
C(20) H(14) 3.457(2) ? . 1_454
C(20) H(15) 3.2303(19) ? . .
C(20) H(16) 2.016(2) ? . .
C(20) H(17) 2.021(2) ? . .
C(20) H(18) 3.237(2) ? . .
C(20) H(19) 2.823(2) ? . .
C(20) H(20) 3.145(2) ? . .
C(20) H(21) 2.472(2) ? . .
C(21) H(4) 3.345(2) ? . 2_455
C(21) H(7) 3.506(2) ? . .
C(21) H(12) 2.984(2) ? . 1_454
C(21) H(13) 3.482(2) ? . 1_454
C(21) H(14) 3.457(2) ? . 1_454
C(21) H(16) 3.236(2) ? . .
C(21) H(18) 2.006(2) ? . .
C(21) H(22) 3.34(3) ? . 2_454
C(22) H(4) 2.902(2) ? . 2_455
C(22) H(6) 3.400(2) ? . .
C(22) H(7) 3.041(2) ? . .
C(22) H(8) 3.4212(19) ? . 2_454
C(22) H(15) 3.2176(18) ? . .
C(22) H(17) 2.009(2) ? . .
C(22) H(22) 3.57(3) ? . .
C(22) H(22) 3.29(3) ? . 2_454
C(23) H(1) 3.121(3) ? . 1_465
C(23) H(2) 3.292(3) ? . 1_465
C(23) H(3) 3.220(3) ? . 1_465
C(23) H(5) 3.522(3) ? . 1_455
C(23) H(10) 3.369(3) ? . 1_455
C(23) H(11) 3.189(3) ? . 1_455
C(23) H(13) 3.437(3) ? . 1_454
C(23) H(15) 3.587(3) ? . 2_464
C(23) H(16) 2.551(2) ? . .
H(1) O(1) 2.4671(18) ? . .
H(1) O(2) 3.3896(18) ? . 2_555
H(1) O(3) 2.7983(19) ? . 2_454
H(1) C(2) 2.575(2) ? . .
H(1) C(3) 2.030(2) ? . .
H(1) C(5) 3.232(2) ? . .
H(1) C(13) 3.124(2) ? . 2_454
H(1) C(14) 3.318(2) ? . 2_454
H(1) C(16) 3.314(3) ? . 2_454
H(1) C(23) 3.121(3) ? . 1_645
H(1) H(2) 1.568 ? . .
H(1) H(3) 1.568 ? . .
H(1) H(4) 3.520 ? . .
H(1) H(7) 3.422 ? . 2_555
H(1) H(10) 3.219 ? . 2_454
H(1) H(12) 3.297 ? . 2_454
H(1) H(14) 3.205 ? . 2_454
H(1) H(19) 2.947 ? . 1_645
H(1) H(20) 2.692 ? . 1_645
H(1) H(21) 3.221 ? . 1_645
H(2) O(1) 3.010(2) ? . .
H(2) O(2) 2.6682(16) ? . 2_555
H(2) C(2) 2.958(2) ? . .
H(2) C(3) 2.030(2) ? . .
H(2) C(5) 2.935(2) ? . .
H(2) C(6) 3.4967(17) ? . 2_555
H(2) C(11) 3.015(2) ? . 2_554
H(2) C(12) 3.587(2) ? . 2_554
H(2) C(23) 3.292(3) ? . 1_645
H(2) H(1) 1.568 ? . .
H(2) H(3) 1.568 ? . .
H(2) H(4) 3.040 ? . .
H(2) H(8) 2.322 ? . 2_554
H(2) H(9) 3.428 ? . 2_554
H(2) H(19) 3.392 ? . 1_645
H(2) H(20) 3.025 ? . 1_645
H(2) H(21) 2.930 ? . 1_645
H(3) C(2) 3.288(2) ? . .
H(3) C(3) 2.030(2) ? . .
H(3) C(5) 2.655(2) ? . .
H(3) C(14) 3.320(2) ? . 2_454
H(3) C(17) 3.379(2) ? . 2_554
H(3) C(18) 2.991(2) ? . 2_554
H(3) C(19) 3.143(2) ? . 2_554
H(3) C(23) 3.220(3) ? . 1_645
H(3) H(1) 1.568 ? . .
H(3) H(2) 1.568 ? . .
H(3) H(4) 2.521 ? . .
H(3) H(8) 3.212 ? . 2_554
H(3) H(10) 3.000 ? . 2_454
H(3) H(15) 3.179 ? . 2_554
H(3) H(16) 3.434 ? . 2_554
H(3) H(19) 3.504 ? . 1_645
H(3) H(20) 2.531 ? . 1_645
H(3) H(21) 3.191 ? . 1_645
H(4) O(2) 2.540(2) ? . .
H(4) O(5) 2.7603(17) ? . 2_554
H(4) C(2) 3.271(2) ? . .
H(4) C(3) 1.961(2) ? . .
H(4) C(4) 2.685(3) ? . .
H(4) C(6) 2.069(2) ? . .
H(4) C(7) 3.390(2) ? . .
H(4) C(17) 3.1720(19) ? . 2_554
H(4) C(21) 3.345(2) ? . 2_554
H(4) C(22) 2.902(2) ? . 2_554
H(4) H(1) 3.520 ? . .
H(4) H(2) 3.040 ? . .
H(4) H(3) 2.521 ? . .
H(4) H(8) 3.583 ? . 2_554
H(4) H(17) 3.363 ? . 1_655
H(4) H(18) 2.981 ? . 2_554
H(4) H(22) 3.43(3) ? . 2_554
H(5) O(2) 2.311(2) ? . .
H(5) O(3) 3.5985(17) ? . 2_464
H(5) O(4) 3.2291(17) ? . 1_655
H(5) C(1) 3.2538(17) ? . .
H(5) C(6) 2.509(2) ? . .
H(5) C(7) 2.020(2) ? . .
H(5) C(14) 3.523(2) ? . 2_464
H(5) C(23) 3.522(3) ? . 1_655
H(5) H(6) 1.568 ? . .
H(5) H(7) 1.568 ? . .
H(5) H(10) 2.784 ? . 2_464
H(5) H(11) 3.229 ? . .
H(5) H(14) 3.211 ? . 1_454
H(5) H(16) 3.584 ? . 2_564
H(5) H(19) 3.011 ? . 2_564
H(5) H(20) 3.062 ? . 1_655
H(6) O(2) 3.569(2) ? . .
H(6) O(3) 2.8538(18) ? . 2_464
H(6) C(1) 2.6928(18) ? . .
H(6) C(6) 3.260(2) ? . .
H(6) C(7) 2.020(2) ? . .
H(6) C(9) 2.8758(17) ? . .
H(6) C(10) 3.2229(15) ? . .
H(6) C(13) 3.571(2) ? . 2_464
H(6) C(15) 2.9920(17) ? . .
H(6) C(17) 2.6157(19) ? . .
H(6) C(18) 2.685(2) ? . .
H(6) C(19) 3.492(2) ? . .
H(6) C(22) 3.400(2) ? . .
H(6) H(5) 1.568 ? . .
H(6) H(7) 1.568 ? . .
H(6) H(10) 3.192 ? . 2_464
H(6) H(11) 2.451 ? . .
H(6) H(14) 3.300 ? . 1_454
H(6) H(15) 2.749 ? . .
H(6) H(20) 3.561 ? . 1_655
H(7) O(1) 3.2139(16) ? . 2_454
H(7) O(2) 3.089(2) ? . .
H(7) C(1) 2.9869(16) ? . .
H(7) C(6) 2.933(2) ? . .
H(7) C(7) 2.0204(19) ? . .
H(7) C(9) 3.4853(16) ? . .
H(7) C(16) 2.958(2) ? . 1_454
H(7) C(17) 2.9451(18) ? . .
H(7) C(18) 3.338(2) ? . .
H(7) C(21) 3.506(2) ? . .
H(7) C(22) 3.041(2) ? . .
H(7) H(1) 3.422 ? . 2_454
H(7) H(5) 1.568 ? . .
H(7) H(6) 1.568 ? . .
H(7) H(10) 3.395 ? . 2_464
H(7) H(12) 3.014 ? . 1_454
H(7) H(13) 3.584 ? . 1_454
H(7) H(14) 2.133 ? . 1_454
H(7) H(18) 3.321 ? . .
H(7) H(19) 3.506 ? . 2_564
H(8) O(2) 3.377(2) ? . 1_556
H(8) O(5) 2.4589(12) ? . .
H(8) C(4) 3.106(3) ? . 2_455
H(8) C(9) 2.6482(16) ? . .
H(8) C(10) 2.0154(19) ? . .
H(8) C(12) 2.009(2) ? . .
H(8) C(13) 3.224(2) ? . .
H(8) C(15) 3.219(2) ? . .
H(8) C(17) 3.2962(14) ? . .
H(8) C(18) 3.5334(16) ? . .
H(8) C(22) 3.4212(19) ? . 2_555
H(8) H(2) 2.322 ? . 2_455
H(8) H(3) 3.212 ? . 2_455
H(8) H(4) 3.583 ? . 2_455
H(8) H(9) 2.305 ? . .
H(8) H(15) 3.246 ? . .
H(8) H(17) 3.464 ? . 2_555
H(8) H(18) 2.607 ? . 2_555
H(8) H(22) 2.62(3) ? . .
H(9) O(2) 2.617(2) ? . 1_556
H(9) O(3) 2.6538(19) ? . .
H(9) O(5) 3.3991(12) ? . 2_555
H(9) C(10) 3.2576(16) ? . .
H(9) C(11) 2.0185(17) ? . .
H(9) C(13) 2.013(2) ? . .
H(9) C(14) 3.229(2) ? . .
H(9) C(16) 2.547(2) ? . .
H(9) H(2) 3.428 ? . 2_455
H(9) H(8) 2.305 ? . .
H(9) H(12) 2.044 ? . .
H(9) H(13) 2.665 ? . .
H(9) H(14) 3.453 ? . .
H(9) H(16) 3.324 ? . 2_565
H(9) H(18) 3.505 ? . 2_555
H(9) H(21) 3.348 ? . 2_565
H(9) H(22) 3.38(3) ? . 2_555
H(10) O(3) 2.4723(15) ? . .
H(10) O(4) 3.506(2) ? . 1_655
H(10) C(4) 3.527(2) ? . 2_555
H(10) C(8) 3.296(2) ? . 2_565
H(10) C(10) 3.2519(17) ? . .
H(10) C(12) 3.227(2) ? . .
H(10) C(13) 2.014(2) ? . .
H(10) C(15) 2.023(2) ? . .
H(10) C(23) 3.369(3) ? . 1_655
H(10) H(1) 3.219 ? . 2_555
H(10) H(3) 3.000 ? . 2_555
H(10) H(5) 2.784 ? . 2_565
H(10) H(6) 3.192 ? . 2_565
H(10) H(7) 3.395 ? . 2_565
H(10) H(11) 2.315 ? . .
H(10) H(14) 3.401 ? . 2_464
H(10) H(16) 3.374 ? . 1_655
H(10) H(19) 2.578 ? . 1_655
H(10) H(20) 3.050 ? . 2_665
H(11) O(4) 2.764(2) ? . 1_655
H(11) C(1) 2.6095(17) ? . .
H(11) C(2) 3.429(2) ? . .
H(11) C(7) 2.7258(17) ? . .
H(11) C(8) 2.940(2) ? . .
H(11) C(9) 2.7225(19) ? . .
H(11) C(10) 2.015(2) ? . .
H(11) C(11) 3.222(2) ? . .
H(11) C(13) 3.2379(19) ? . .
H(11) C(14) 2.0194(19) ? . .
H(11) C(17) 3.5519(19) ? . .
H(11) C(20) 3.415(2) ? . 1_655
H(11) C(23) 3.189(3) ? . 1_655
H(11) H(5) 3.229 ? . .
H(11) H(6) 2.451 ? . .
H(11) H(10) 2.315 ? . .
H(11) H(15) 3.320 ? . .
H(11) H(19) 2.733 ? . 1_655
H(11) H(20) 3.585 ? . 1_655
H(12) O(1) 3.1981(19) ? . 2_555
H(12) O(3) 1.9591(17) ? . .
H(12) O(4) 3.534(2) ? . 1_656
H(12) O(5) 3.3616(12) ? . 2_555
H(12) C(12) 2.4959(17) ? . .
H(12) C(13) 2.4590(18) ? . .
H(12) C(20) 3.377(2) ? . 1_656
H(12) C(21) 2.984(2) ? . 1_656
H(12) H(1) 3.297 ? . 2_555
H(12) H(7) 3.014 ? . 1_656
H(12) H(9) 2.044 ? . .
H(12) H(13) 1.568 ? . .
H(12) H(14) 1.568 ? . .
H(12) H(17) 2.809 ? . 1_656
H(12) H(22) 2.85(3) ? . 2_555
H(13) O(3) 1.9590(17) ? . .
H(13) O(4) 3.005(2) ? . 1_656
H(13) C(12) 3.0777(18) ? . .
H(13) C(13) 2.8139(19) ? . .
H(13) C(18) 2.9146(18) ? . 2_565
H(13) C(19) 3.116(2) ? . 2_565
H(13) C(20) 3.214(2) ? . 1_656
H(13) C(21) 3.482(2) ? . 1_656
H(13) C(23) 3.437(3) ? . 1_656
H(13) H(7) 3.584 ? . 1_656
H(13) H(9) 2.665 ? . .
H(13) H(12) 1.568 ? . .
H(13) H(14) 1.568 ? . .
H(13) H(15) 2.262 ? . 2_565
H(13) H(16) 2.677 ? . 2_565
H(13) H(17) 3.488 ? . 1_656
H(13) H(20) 3.363 ? . 1_656
H(13) H(21) 3.302 ? . 1_656
H(14) O(3) 1.9590(13) ? . .
H(14) C(8) 2.989(2) ? . 1_656
H(14) C(13) 3.1420(17) ? . .
H(14) C(14) 3.449(2) ? . 2_565
H(14) C(20) 3.457(2) ? . 1_656
H(14) C(21) 3.457(2) ? . 1_656
H(14) H(1) 3.205 ? . 2_555
H(14) H(5) 3.211 ? . 1_656
H(14) H(6) 3.300 ? . 1_656
H(14) H(7) 2.133 ? . 1_656
H(14) H(9) 3.453 ? . .
H(14) H(10) 3.401 ? . 2_565
H(14) H(12) 1.568 ? . .
H(14) H(13) 1.568 ? . .
H(14) H(15) 3.227 ? . 2_565
H(14) H(19) 3.209 ? . 2_665
H(15) O(3) 3.2013(18) ? . 2_464
H(15) C(8) 3.597(2) ? . .
H(15) C(9) 2.7185(18) ? . .
H(15) C(10) 2.5376(17) ? . .
H(15) C(11) 2.9760(18) ? . .
H(15) C(15) 3.015(2) ? . .
H(15) C(16) 2.985(2) ? . 2_464
H(15) C(17) 2.0045(16) ? . .
H(15) C(19) 2.017(2) ? . .
H(15) C(20) 3.2303(19) ? . .
H(15) C(22) 3.2176(18) ? . .
H(15) C(23) 3.587(3) ? . 2_565
H(15) H(3) 3.179 ? . 2_455
H(15) H(6) 2.749 ? . .
H(15) H(8) 3.246 ? . .
H(15) H(11) 3.320 ? . .
H(15) H(13) 2.262 ? . 2_464
H(15) H(14) 3.227 ? . 2_464
H(15) H(16) 2.314 ? . .
H(15) H(20) 3.188 ? . 2_565
H(15) H(21) 3.216 ? . 2_565
H(16) O(3) 3.586(2) ? . 2_464
H(16) O(4) 2.6503(16) ? . .
H(16) C(12) 3.583(2) ? . 2_464
H(16) C(16) 3.460(3) ? . 2_464
H(16) C(17) 3.2536(18) ? . .
H(16) C(18) 2.0268(19) ? . .
H(16) C(20) 2.016(2) ? . .
H(16) C(21) 3.236(2) ? . .
H(16) C(23) 2.551(2) ? . .
H(16) H(3) 3.434 ? . 2_455
H(16) H(5) 3.584 ? . 2_465
H(16) H(9) 3.324 ? . 2_464
H(16) H(10) 3.374 ? . 1_455
H(16) H(13) 2.677 ? . 2_464
H(16) H(15) 2.314 ? . .
H(16) H(19) 2.690 ? . .
H(16) H(20) 3.453 ? . .
H(16) H(20) 2.983 ? . 2_565
H(16) H(21) 2.038 ? . .
H(17) O(2) 3.3094(18) ? . 1_455
H(17) O(4) 2.4827(19) ? . .
H(17) O(5) 3.1151(14) ? . 2_454
H(17) C(3) 3.591(2) ? . 1_455
H(17) C(5) 3.151(2) ? . 1_455
H(17) C(6) 3.152(2) ? . 1_455
H(17) C(16) 3.489(2) ? . 1_454
H(17) C(17) 3.2463(16) ? . .
H(17) C(19) 3.2318(19) ? . .
H(17) C(20) 2.021(2) ? . .
H(17) C(22) 2.009(2) ? . .
H(17) H(4) 3.363 ? . 1_455
H(17) H(8) 3.464 ? . 2_454
H(17) H(12) 2.809 ? . 1_454
H(17) H(13) 3.488 ? . 1_454
H(17) H(18) 2.298 ? . .
H(17) H(22) 2.88(3) ? . 2_454
H(18) O(1) 3.5601(17) ? . 2_454
H(18) O(5) 2.5973(12) ? . .
H(18) O(5) 3.3001(12) ? . 2_454
H(18) C(1) 2.9481(18) ? . .
H(18) C(7) 3.393(2) ? . .
H(18) C(9) 2.6372(16) ? . .
H(18) C(11) 3.021(2) ? . 2_454
H(18) C(12) 3.524(2) ? . 2_454
H(18) C(17) 2.0197(16) ? . .
H(18) C(18) 3.2175(17) ? . .
H(18) C(20) 3.237(2) ? . .
H(18) C(21) 2.006(2) ? . .
H(18) H(4) 2.981 ? . 2_455
H(18) H(7) 3.321 ? . .
H(18) H(8) 2.607 ? . 2_454
H(18) H(9) 3.505 ? . 2_454
H(18) H(17) 2.298 ? . .
H(18) H(22) 3.28(2) ? . .
H(18) H(22) 2.78(3) ? . 2_454
H(19) O(3) 3.3250(19) ? . 2_364
H(19) O(4) 1.966(2) ? . .
H(19) C(4) 3.461(2) ? . 1_465
H(19) C(14) 3.171(2) ? . 1_455
H(19) C(15) 3.246(2) ? . 1_455
H(19) C(19) 3.095(2) ? . .
H(19) C(20) 2.823(2) ? . .
H(19) H(1) 2.947 ? . 1_465
H(19) H(2) 3.392 ? . 1_465
H(19) H(3) 3.504 ? . 1_465
H(19) H(5) 3.011 ? . 2_465
H(19) H(7) 3.506 ? . 2_465
H(19) H(10) 2.578 ? . 1_455
H(19) H(11) 2.733 ? . 1_455
H(19) H(14) 3.209 ? . 2_364
H(19) H(16) 2.690 ? . .
H(19) H(20) 1.568 ? . .
H(19) H(21) 1.568 ? . .
H(20) O(3) 3.395(2) ? . 2_364
H(20) O(4) 1.9661(18) ? . .
H(20) C(4) 2.907(2) ? . 1_465
H(20) C(18) 3.503(2) ? . 2_464
H(20) C(19) 3.3792(19) ? . 2_464
H(20) C(20) 3.145(2) ? . .
H(20) H(1) 2.692 ? . 1_465
H(20) H(2) 3.025 ? . 1_465
H(20) H(3) 2.531 ? . 1_465
H(20) H(5) 3.062 ? . 1_455
H(20) H(6) 3.561 ? . 1_455
H(20) H(10) 3.050 ? . 2_364
H(20) H(11) 3.585 ? . 1_455
H(20) H(13) 3.363 ? . 1_454
H(20) H(15) 3.188 ? . 2_464
H(20) H(16) 3.453 ? . .
H(20) H(16) 2.983 ? . 2_464
H(20) H(19) 1.568 ? . .
H(20) H(21) 1.568 ? . .
H(21) O(2) 3.500(2) ? . 2_465
H(21) O(4) 1.9661(19) ? . .
H(21) C(4) 3.296(2) ? . 1_465
H(21) C(12) 3.408(2) ? . 2_464
H(21) C(19) 2.501(2) ? . .
H(21) C(20) 2.472(2) ? . .
H(21) H(1) 3.221 ? . 1_465
H(21) H(2) 2.930 ? . 1_465
H(21) H(3) 3.191 ? . 1_465
H(21) H(9) 3.348 ? . 2_464
H(21) H(13) 3.302 ? . 1_454
H(21) H(15) 3.216 ? . 2_464
H(21) H(16) 2.038 ? . .
H(21) H(19) 1.568 ? . .
H(21) H(20) 1.568 ? . .
H(22) O(1) 1.92(3) ? . .
H(22) C(1) 2.54(3) ? . .
H(22) C(2) 2.42(4) ? . .
H(22) C(9) 1.90(3) ? . .
H(22) C(10) 2.60(3) ? . .
H(22) C(11) 2.89(3) ? . .
H(22) C(17) 3.09(3) ? . .
H(22) C(21) 3.34(3) ? . 2_555
H(22) C(22) 3.57(3) ? . .
H(22) C(22) 3.29(3) ? . 2_555
H(22) H(4) 3.43(3) ? . 2_455
H(22) H(8) 2.62(3) ? . .
H(22) H(9) 3.38(3) ? . 2_454
H(22) H(12) 2.85(3) ? . 2_454
H(22) H(17) 2.88(3) ? . 2_555
H(22) H(18) 3.28(2) ? . .
H(22) H(18) 2.78(3) ? . 2_555

loop_
_geom_torsion_atom_site_label_1
_geom_torsion_atom_site_label_2
_geom_torsion_atom_site_label_3
_geom_torsion_atom_site_label_4
_geom_torsion
_geom_torsion_publ_flag
_geom_torsion_site_symmetry_1
_geom_torsion_site_symmetry_2
_geom_torsion_site_symmetry_3
_geom_torsion_site_symmetry_4
C(16) O(3) C(13) C(12) 9.2(3) ? . . . .
C(16) O(3) C(13) C(14) -170.3(2) ? . . . .
C(23) O(4) C(20) C(19) 7.8(3) ? . . . .
C(23) O(4) C(20) C(21) -171.7(2) ? . . . .
C(2) C(1) C(7) C(6) 5.9(2) ? . . . .
C(2) C(1) C(7) C(8) -171.84(19) ? . . . .
C(7) C(1) C(2) O(1) 160.4(2) ? . . . .
C(7) C(1) C(2) C(3) -16.8(2) ? . . . .
C(2) C(1) C(9) O(5) -37.28(19) ? . . . .
C(2) C(1) C(9) C(10) 83.48(18) ? . . . .
C(2) C(1) C(9) C(17) -149.50(15) ? . . . .
C(9) C(1) C(2) O(1) -14.3(2) ? . . . .
C(9) C(1) C(2) C(3) 168.43(17) ? . . . .
C(7) C(1) C(9) O(5) 148.40(17) ? . . . .
C(7) C(1) C(9) C(10) -90.83(19) ? . . . .
C(7) C(1) C(9) C(17) 36.2(2) ? . . . .
C(9) C(1) C(7) C(6) -180.00(15) ? . . . .
C(9) C(1) C(7) C(8) 2.3(3) ? . . . .
O(1) C(2) C(3) C(4) 14.2(3) ? . . . .
O(1) C(2) C(3) C(5) -163.8(2) ? . . . .
C(1) C(2) C(3) C(4) -168.4(2) ? . . . .
C(1) C(2) C(3) C(5) 13.5(3) ? . . . .
C(2) C(3) C(5) C(6) 0.6(3) ? . . . .
C(4) C(3) C(5) C(6) -177.3(2) ? . . . .
C(3) C(5) C(6) O(2) 169.2(2) ? . . . .
C(3) C(5) C(6) C(7) -11.5(3) ? . . . .
O(2) C(6) C(7) C(1) -172.79(19) ? . . . .
O(2) C(6) C(7) C(8) 5.3(2) ? . . . .
C(5) C(6) C(7) C(1) 7.9(2) ? . . . .
C(5) C(6) C(7) C(8) -174.05(19) ? . . . .
O(5) C(9) C(10) C(11) -29.5(2) ? . . . .
O(5) C(9) C(10) C(15) 151.41(18) ? . . . .
O(5) C(9) C(17) C(18) 123.87(19) ? . . . .
O(5) C(9) C(17) C(22) -53.6(2) ? . . . .
C(1) C(9) C(10) C(11) -149.68(17) ? . . . .
C(1) C(9) C(10) C(15) 31.2(2) ? . . . .
C(1) C(9) C(17) C(18) -119.58(19) ? . . . .
C(1) C(9) C(17) C(22) 62.9(2) ? . . . .
C(10) C(9) C(17) C(18) 5.9(2) ? . . . .
C(10) C(9) C(17) C(22) -171.62(18) ? . . . .
C(17) C(9) C(10) C(11) 83.7(2) ? . . . .
C(17) C(9) C(10) C(15) -95.4(2) ? . . . .
C(9) C(10) C(11) C(12) -178.75(18) ? . . . .
C(9) C(10) C(15) C(14) 177.80(19) ? . . . .
C(11) C(10) C(15) C(14) -1.3(3) ? . . . .
C(15) C(10) C(11) C(12) 0.4(3) ? . . . .
C(10) C(11) C(12) C(13) 0.4(3) ? . . . .
C(11) C(12) C(13) O(3) -179.7(2) ? . . . .
C(11) C(12) C(13) C(14) -0.2(3) ? . . . .
O(3) C(13) C(14) C(15) 178.9(2) ? . . . .
C(12) C(13) C(14) C(15) -0.7(3) ? . . . .
C(13) C(14) C(15) C(10) 1.5(3) ? . . . .
C(9) C(17) C(18) C(19) -178.86(19) ? . . . .
C(9) C(17) C(22) C(21) 178.1(2) ? . . . .
C(18) C(17) C(22) C(21) 0.5(3) ? . . . .
C(22) C(17) C(18) C(19) -1.4(3) ? . . . .
C(17) C(18) C(19) C(20) 1.4(3) ? . . . .
C(18) C(19) C(20) O(4) 179.94(18) ? . . . .
C(18) C(19) C(20) C(21) -0.5(3) ? . . . .
O(4) C(20) C(21) C(22) 179.3(2) ? . . . .
C(19) C(20) C(21) C(22) -0.3(3) ? . . . .
C(20) C(21) C(22) C(17) 0.3(3) ? . . . .

loop_
_cod_related_entry_id
_cod_related_entry_database
_cod_related_entry_code
1 ChemSpider 30659131
